data_7247161
loop_
_publ_author_name
'Zhang, Ying'
'Sun, Chi-Yu'
'Lin, Lin'

_publ_section_title
;
 Coordination-directed self-assembly of nano-cages: metal ion-change,
 ligand-extending, shape-control and transdermal drug delivery
;
_journal_issue 34
_journal_name_full 'RSC Advances'
_journal_page_first 23396
_journal_page_last 23401
_journal_paper_doi 10.1039/D3RA04150F
_journal_volume 13
_journal_year 2023
_chemical_formula_sum 'C194 H244 Cu4 F30 N28 Na2 O82 Rh8 S10'
_chemical_formula_weight 6294.18
_space_group_crystal_system cubic
_space_group_IT_number 204
_space_group_name_Hall '-I 2 2 3'
_space_group_name_H-M_alt 'I m -3'
_atom_sites_solution_hydrogens geom
_audit_creation_method SHELXL-2013
_audit_update_record
;
2017-01-16 deposited with the CCDC.	2023-07-19 downloaded from the CCDC.
;
_cell_angle_alpha 90
_cell_angle_beta 90
_cell_angle_gamma 90
_cell_formula_units_Z 6
_cell_length_a 33.6001(9)
_cell_length_b 33.6001(9)
_cell_length_c 33.6001(9)
_cell_measurement_reflns_used 9725
_cell_measurement_temperature 150(2)
_cell_measurement_theta_max 72.40
_cell_measurement_theta_min 3.22
_cell_volume 37933.4(18)
_computing_cell_refinement 'Bruker SAINT'
_computing_data_collection 'Bruker APEX2'
_computing_data_reduction 'Bruker SAINT'
_computing_molecular_graphics 'Bruker SHELXTL'
_computing_publication_material 'Bruker SHELXTL'
_computing_structure_refinement 'SHELXL-2013 (Sheldrick, 2013)'
_computing_structure_solution 'SHELXS-97 (Sheldrick 2008)'
_diffrn_ambient_temperature 150(2)
_diffrn_measured_fraction_theta_full 0.999
_diffrn_measured_fraction_theta_max 1.000
_diffrn_measurement_device_type 'Bruker APEX-II CCD'
_diffrn_measurement_method '\f and \w scans'
_diffrn_radiation_type CuK\a
_diffrn_radiation_wavelength 1.54178
_diffrn_reflns_av_R_equivalents 0.0484
_diffrn_reflns_av_unetI/netI 0.0203
_diffrn_reflns_Laue_measured_fraction_full 0.999
_diffrn_reflns_Laue_measured_fraction_max 1.000
_diffrn_reflns_limit_h_max 22
_diffrn_reflns_limit_h_min -40
_diffrn_reflns_limit_k_max 41
_diffrn_reflns_limit_k_min -41
_diffrn_reflns_limit_l_max 33
_diffrn_reflns_limit_l_min -41
_diffrn_reflns_number 79440
_diffrn_reflns_point_group_measured_fraction_full 0.999
_diffrn_reflns_point_group_measured_fraction_max 1.000
_diffrn_reflns_theta_full 67.679
_diffrn_reflns_theta_max 72.397
_diffrn_reflns_theta_min 2.630
_exptl_absorpt_coefficient_mu 6.241
_exptl_absorpt_correction_T_max 0.754
_exptl_absorpt_correction_T_min 0.538
_exptl_absorpt_correction_type multi-scan
_exptl_absorpt_process_details sadabs
_exptl_crystal_colour green
_exptl_crystal_density_diffrn 1.653
_exptl_crystal_description block
_exptl_crystal_F_000 19128
_exptl_crystal_size_max 0.340
_exptl_crystal_size_mid 0.200
_exptl_crystal_size_min 0.180
_platon_squeeze_details
; 
 In asymmetric unit of this data, there were disordered 
 anions and solvents (seven-twelfth triflate anions, one 
 methanol and one water molecules) which could not be 
 restrained properly. Therefore, SQUEEZE algorithm was used 
 to omit them. 
;
_refine_diff_density_max 1.934
_refine_diff_density_min -1.023
_refine_diff_density_rms 0.121
_refine_ls_extinction_method none
_refine_ls_goodness_of_fit_ref 1.087
_refine_ls_hydrogen_treatment constr
_refine_ls_matrix_type full
_refine_ls_number_parameters 427
_refine_ls_number_reflns 6602
_refine_ls_number_restraints 201
_refine_ls_restrained_S_all 1.120
_refine_ls_R_factor_all 0.0530
_refine_ls_R_factor_gt 0.0488
_refine_ls_shift/su_max 0.005
_refine_ls_shift/su_mean 0.000
_refine_ls_structure_factor_coef Fsqd
_refine_ls_weighting_details
; 
 w=1/[\s^2^(Fo^2^)+(0.1026P)^2^+118.7449P] 
 where P=(Fo^2^+2Fc^2^)/3 
;
_refine_ls_weighting_scheme calc
_refine_ls_wR_factor_gt 0.1526
_refine_ls_wR_factor_ref 0.1585
_reflns_Friedel_coverage 0.000
_reflns_number_gt 5943
_reflns_number_total 6602
_reflns_threshold_expression 'I > 2\s(I)'
_cod_data_source_file d3ra04150f1.cif
_cod_data_source_block complex10
_cod_original_cell_volume 37933(3)
_cod_database_code 7247161
_shelx_space_group_comment
; 
The symmetry employed for this shelxl refinement is uniquely defined 
by the following loop, which should always be used as a source of 
symmetry information in preference to the above space-group names. 
They are only intended as comments. 
;
_shelx_estimated_absorpt_t_min 0.225
_shelx_estimated_absorpt_t_max 0.400
_shelxl_version_number 2013-2

loop_
_space_group_symop_operation_xyz
'x, y, z'
'-x, -y, z'
'-x, y, -z'
'x, -y, -z'
'z, x, y'
'z, -x, -y'
'-z, -x, y'
'-z, x, -y'
'y, z, x'
'-y, z, -x'
'y, -z, -x'
'-y, -z, x'
'x+1/2, y+1/2, z+1/2'
'-x+1/2, -y+1/2, z+1/2'
'-x+1/2, y+1/2, -z+1/2'
'x+1/2, -y+1/2, -z+1/2'
'z+1/2, x+1/2, y+1/2'
'z+1/2, -x+1/2, -y+1/2'
'-z+1/2, -x+1/2, y+1/2'
'-z+1/2, x+1/2, -y+1/2'
'y+1/2, z+1/2, x+1/2'
'-y+1/2, z+1/2, -x+1/2'
'y+1/2, -z+1/2, -x+1/2'
'-y+1/2, -z+1/2, x+1/2'
'-x, -y, -z'
'x, y, -z'
'x, -y, z'
'-x, y, z'
'-z, -x, -y'
'-z, x, y'
'z, x, -y'
'z, -x, y'
'-y, -z, -x'
'y, -z, x'
'-y, z, x'
'y, z, -x'
'-x+1/2, -y+1/2, -z+1/2'
'x+1/2, y+1/2, -z+1/2'
'x+1/2, -y+1/2, z+1/2'
'-x+1/2, y+1/2, z+1/2'
'-z+1/2, -x+1/2, -y+1/2'
'-z+1/2, x+1/2, y+1/2'
'z+1/2, x+1/2, -y+1/2'
'z+1/2, -x+1/2, y+1/2'
'-y+1/2, -z+1/2, -x+1/2'
'y+1/2, -z+1/2, x+1/2'
'-y+1/2, z+1/2, x+1/2'
'y+1/2, z+1/2, -x+1/2'

loop_
_atom_site_label
_atom_site_type_symbol
_atom_site_fract_x
_atom_site_fract_y
_atom_site_fract_z
_atom_site_U_iso_or_equiv
_atom_site_adp_type
_atom_site_occupancy
_atom_site_site_symmetry_order
_atom_site_calc_flag
_atom_site_refinement_flags_posn
_atom_site_refinement_flags_adp
_atom_site_refinement_flags_occupancy
_atom_site_disorder_assembly
_atom_site_disorder_group
Rh1 Rh 0.20125(2) 0.40762(2) 0.34521(2) 0.02597(13) Uani 1 1 d . . . . .
Cu1 Cu 0.20058(3) 0.40452(3) 0.5000 0.0529(3) Uani 1 2 d S T P . .
Na1 Na 0.23890(13) 0.5000 0.5000 0.0509(9) Uani 1 4 d S T P . .
N1 N 0.20184(8) 0.46854(8) 0.35532(8) 0.0232(6) Uani 1 1 d . . . . .
N2 N 0.20245(11) 0.5000 0.33173(11) 0.0230(8) Uani 1 2 d S T P . .
N3 N 0.13923(11) 0.41150(11) 0.34715(12) 0.0431(8) Uani 1 1 d . . . . .
N4 N 0.1421(2) 0.4008(2) 0.5000 0.0720(19) Uani 1 2 d S TU P . .
N5 N 0.21294(19) 0.32512(16) 0.5000 0.0480(13) Uani 1 2 d S T P . .
O1 O 0.19883(9) 0.41172(8) 0.40815(8) 0.0348(6) Uani 1 1 d . . . . .
O2 O 0.20067(10) 0.45301(8) 0.45962(8) 0.0411(7) Uani 1 1 d . . . . .
O3 O 0.2079(3) 0.3546(2) 0.4771(2) 0.0572(19) Uani 0.5 1 d . . P . .
O4 O 0.2106(3) 0.3332(3) 0.5370(2) 0.0595(19) Uani 0.5 1 d . . P . .
O5 O 0.2196(2) 0.29149(18) 0.4889(2) 0.064(3) Uani 0.5 1 d . . P . .
O6 O 0.2498(7) 0.2472(8) 0.1976(6) 0.098(7) Uani 0.5 1 d . U P . .
S2 S 0.30666(9) 0.5000 0.41991(8) 0.1063(11) Uani 1 2 d DS TU P . .
S1 S 0.23599(8) 0.23599(8) 0.23599(8) 0.0663(10) Uani 0.5 3 d S T P . .
C20 C 0.23599(8) 0.23599(8) 0.23599(8) 0.0663(10) Uani 0.5 3 d S T P . .
F1 F 0.2384(6) 0.2384(5) 0.1949(5) 0.088(5) Uani 0.5 1 d . U P . .
C1 C 0.20091(10) 0.47964(10) 0.39409(10) 0.0248(7) Uani 1 1 d . . . . .
C2 C 0.20006(12) 0.44643(11) 0.42319(10) 0.0305(8) Uani 1 1 d . . . . .
C3 C 0.11897(14) 0.43595(16) 0.32205(17) 0.0541(12) Uani 1 1 d . . . . .
H3 H 0.1335 0.4523 0.3041 0.065 Uiso 1 1 calc R U . . .
C4 C 0.07805(17) 0.4377(2) 0.3220(3) 0.080(2) Uani 1 1 d . . . . .
H4 H 0.0649 0.4546 0.3035 0.096 Uiso 1 1 calc R U . . .
C5 C 0.0555(2) 0.4154(3) 0.3486(3) 0.105(3) Uani 1 1 d . U . . .
C6 C 0.0768(2) 0.3906(3) 0.3737(3) 0.106(3) Uani 1 1 d . U . . .
H6 H 0.0626 0.3741 0.3918 0.127 Uiso 1 1 calc R U . . .
C7 C 0.11880(19) 0.38892(18) 0.3732(2) 0.0697(16) Uani 1 1 d . . . . .
H7 H 0.1326 0.3720 0.3912 0.084 Uiso 1 1 calc R U . . .
C8 C 0.0151(4) 0.4047(4) 0.3618(5) 0.077(4) Uani 0.5 1 d . U P . .
C9 C -0.0108(3) 0.4240(4) 0.3380(4) 0.069(3) Uani 0.5 1 d . U P . .
C10 C 0.20264(15) 0.35886(15) 0.30409(15) 0.0515(12) Uani 1 1 d . . . . .
C11 C 0.22051(15) 0.39330(15) 0.28664(12) 0.0480(11) Uani 1 1 d . . . . .
C12 C 0.25460(14) 0.40356(12) 0.31041(13) 0.0400(9) Uani 1 1 d . . . . .
C13 C 0.25669(13) 0.37633(12) 0.34237(12) 0.0398(9) Uani 1 1 d . . . . .
C14 C 0.22385(15) 0.34852(12) 0.33903(14) 0.0451(10) Uani 1 1 d . . . . .
C15 C 0.1663(2) 0.3367(2) 0.2896(2) 0.090(2) Uani 1 1 d . . . . .
H15A H 0.1745 0.3141 0.2733 0.134 Uiso 1 1 calc R U . . .
H15B H 0.1497 0.3547 0.2737 0.134 Uiso 1 1 calc R U . . .
H15C H 0.1510 0.3271 0.3125 0.134 Uiso 1 1 calc R U . . .
C16 C 0.2080(2) 0.4133(2) 0.24951(16) 0.086(2) Uani 1 1 d . . . . .
H16A H 0.2202 0.3999 0.2267 0.129 Uiso 1 1 calc R U . . .
H16B H 0.2166 0.4412 0.2501 0.129 Uiso 1 1 calc R U . . .
H16C H 0.1790 0.4121 0.2471 0.129 Uiso 1 1 calc R U . . .
C17 C 0.28206(18) 0.43801(16) 0.30303(19) 0.0653(16) Uani 1 1 d . . . . .
H17A H 0.2933 0.4471 0.3284 0.098 Uiso 1 1 calc R U . . .
H17B H 0.2672 0.4598 0.2906 0.098 Uiso 1 1 calc R U . . .
H17C H 0.3036 0.4296 0.2853 0.098 Uiso 1 1 calc R U . . .
C18 C 0.28694(17) 0.3760(2) 0.37489(18) 0.0657(15) Uani 1 1 d . . . . .
H18A H 0.3084 0.3575 0.3680 0.099 Uiso 1 1 calc R U . . .
H18B H 0.2744 0.3673 0.3998 0.099 Uiso 1 1 calc R U . . .
H18C H 0.2979 0.4028 0.3783 0.099 Uiso 1 1 calc R U . . .
C19 C 0.2153(2) 0.31584(15) 0.3668(2) 0.0735(18) Uani 1 1 d . . . . .
H19A H 0.1866 0.3104 0.3668 0.110 Uiso 1 1 calc R U . . .
H19B H 0.2237 0.3234 0.3936 0.110 Uiso 1 1 calc R U . . .
H19C H 0.2297 0.2919 0.3584 0.110 Uiso 1 1 calc R U . . .
C25 C 0.0588(5) 0.3951(7) 0.5000 0.140(5) Uani 1 2 d S TU P . .
O9 O 0.3053(4) 0.5000 0.3820(3) 0.188(6) Uani 1 2 d DS TU P . .
C22 C 0.2950(4) 0.3942(6) 0.5000 0.123(5) Uani 1 2 d S T P . .
O8 O 0.2918(4) 0.4530(4) 0.4242(5) 0.122(4) Uani 0.5 1 d . U P . .
C27 C 0.1201(5) 0.3708(5) 0.4844(6) 0.106(5) Uani 0.5 1 d . U P . .
C23 C 0.1197(6) 0.4354(6) 0.5000 0.154(5) Uani 1 2 d S TU P . .
C26 C 0.0801(7) 0.3678(7) 0.4804(7) 0.128(6) Uani 0.5 1 d . U P . .
C24 C 0.0771(7) 0.4325(8) 0.5000 0.188(6) Uani 1 2 d S TU P . .
C21 C 0.3572(5) 0.4869(9) 0.4295(7) 0.225(7) Uani 0.5 1 d D U P . .
F2 F 0.3748(8) 0.4678(8) 0.3985(7) 0.265(9) Uani 0.5 1 d D U P . .
F4 F 0.3646(7) 0.4726(7) 0.4656(6) 0.232(8) Uani 0.5 1 d D U P . .
O10 O 0.2615(3) 0.4069(3) 0.4855(2) 0.180(4) Uani 1 1 d . . . . .
O7 O 0.2881(3) 0.5142(3) 0.4518(3) 0.098(4) Uani 0.5 1 d . U P . .
F3 F 0.3786(8) 0.5214(8) 0.4328(8) 0.268(10) Uani 0.5 1 d D U P . .
C28 C 0.0163(9) 0.3908(8) 0.5000 0.224(8) Uani 1 2 d DS TU P . .
C29 C -0.0124(12) 0.4217(9) 0.5000 0.282(12) Uani 1 2 d DS TU P . .

loop_
_atom_site_aniso_label
_atom_site_aniso_U_11
_atom_site_aniso_U_22
_atom_site_aniso_U_33
_atom_site_aniso_U_23
_atom_site_aniso_U_13
_atom_site_aniso_U_12
Rh1 0.03379(18) 0.02169(16) 0.02242(16) -0.00315(9) -0.00036(9) 0.00218(9)
Cu1 0.0608(6) 0.0226(4) 0.0753(7) 0.000 0.000 0.0041(4)
Na1 0.077(3) 0.0453(19) 0.0303(16) 0.000 0.000 0.000
N1 0.0254(14) 0.0252(13) 0.0189(12) -0.0017(11) 0.0005(10) 0.0018(10)
N2 0.0245(19) 0.0256(19) 0.0189(18) 0.000 -0.0004(14) 0.000
N3 0.0335(18) 0.0399(18) 0.056(2) -0.0136(16) 0.0017(16) -0.0059(15)
N4 0.068(4) 0.053(4) 0.095(5) 0.000 0.000 0.004(3)
N5 0.060(3) 0.034(3) 0.050(3) 0.000 0.000 0.005(2)
O1 0.0600(18) 0.0220(12) 0.0225(12) 0.0006(9) -0.0002(11) 0.0012(11)
O2 0.075(2) 0.0264(13) 0.0218(12) 0.0027(10) 0.0037(12) 0.0019(13)
O3 0.102(6) 0.027(3) 0.043(4) -0.002(3) 0.003(4) 0.010(3)
O4 0.085(5) 0.048(4) 0.045(4) 0.004(3) 0.014(4) 0.012(4)
O5 0.080(5) 0.033(3) 0.078(8) -0.006(3) 0.008(4) 0.012(3)
O6 0.092(10) 0.149(15) 0.053(8) -0.015(7) 0.021(8) -0.001(9)
S2 0.0812(17) 0.174(3) 0.0642(15) 0.000 -0.0014(13) 0.000
S1 0.0663(10) 0.0663(10) 0.0663(10) 0.0043(11) 0.0043(11) 0.0043(11)
C20 0.0663(10) 0.0663(10) 0.0663(10) 0.0043(11) 0.0043(11) 0.0043(11)
F1 0.119(11) 0.092(7) 0.052(5) 0.006(5) -0.025(6) 0.016(7)
C1 0.0316(17) 0.0263(16) 0.0165(15) -0.0013(13) 0.0002(12) -0.0003(13)
C2 0.045(2) 0.0239(16) 0.0228(16) 0.0033(13) 0.0024(14) 0.0014(15)
C3 0.038(2) 0.055(3) 0.069(3) -0.011(2) -0.011(2) 0.003(2)
C4 0.042(3) 0.087(4) 0.111(6) -0.035(4) -0.018(3) 0.004(3)
C5 0.043(3) 0.118(6) 0.155(8) -0.057(6) 0.011(4) -0.012(4)
C6 0.069(4) 0.110(6) 0.138(7) -0.035(6) 0.046(5) -0.046(4)
C7 0.062(3) 0.063(3) 0.084(4) -0.006(3) 0.025(3) -0.021(3)
C8 0.039(5) 0.091(9) 0.102(9) 0.018(8) -0.013(6) 0.000(5)
C9 0.035(7) 0.082(7) 0.091(8) -0.007(6) -0.008(4) 0.009(4)
C10 0.057(3) 0.046(3) 0.051(3) -0.027(2) -0.006(2) 0.010(2)
C11 0.061(3) 0.057(3) 0.0259(19) -0.0130(18) 0.0035(18) 0.021(2)
C12 0.050(2) 0.034(2) 0.036(2) -0.0060(16) 0.0131(18) 0.0101(17)
C13 0.046(2) 0.0327(19) 0.041(2) -0.0034(16) 0.0015(18) 0.0135(17)
C14 0.059(3) 0.0279(19) 0.049(2) -0.0068(17) 0.005(2) 0.0074(18)
C15 0.077(4) 0.083(4) 0.109(5) -0.065(4) -0.018(4) 0.001(4)
C16 0.116(6) 0.112(5) 0.029(2) -0.004(3) -0.001(3) 0.049(5)
C17 0.069(4) 0.045(3) 0.082(4) -0.001(3) 0.040(3) 0.005(2)
C18 0.050(3) 0.079(4) 0.068(3) -0.004(3) -0.015(3) 0.021(3)
C19 0.093(4) 0.029(2) 0.099(5) 0.010(3) 0.018(4) 0.010(3)
C25 0.091(7) 0.170(10) 0.160(10) 0.000 0.000 -0.022(8)
O9 0.175(12) 0.296(18) 0.095(7) 0.000 0.023(7) 0.000
C22 0.074(7) 0.179(16) 0.116(11) 0.000 0.000 0.032(9)
O8 0.127(9) 0.112(9) 0.127(10) 0.020(8) 0.013(8) -0.019(8)
C27 0.097(8) 0.095(8) 0.125(10) 0.006(7) -0.002(7) -0.015(7)
C23 0.114(9) 0.157(10) 0.189(11) 0.000 0.000 0.009(9)
C26 0.105(9) 0.124(10) 0.156(11) 0.022(9) 0.005(9) -0.024(9)
C24 0.141(10) 0.202(12) 0.222(12) 0.000 0.000 0.016(10)
C21 0.200(11) 0.261(11) 0.213(11) -0.005(10) -0.001(10) 0.012(10)
F2 0.230(14) 0.305(15) 0.262(15) -0.034(13) 0.018(13) 0.034(12)
F4 0.192(12) 0.282(14) 0.223(13) 0.020(11) -0.024(11) 0.047(11)
O10 0.214(10) 0.197(9) 0.130(8) -0.007(6) -0.022(6) 0.033(7)
O7 0.099(6) 0.123(10) 0.073(5) -0.012(5) 0.016(5) -0.013(6)
F3 0.244(14) 0.297(16) 0.262(14) -0.036(13) -0.024(13) -0.028(13)
C28 0.187(13) 0.244(14) 0.240(12) 0.000 0.000 0.007(11)
C29 0.248(17) 0.293(17) 0.304(16) 0.000 0.000 0.009(14)

loop_
_atom_type_symbol
_atom_type_description
_atom_type_scat_dispersion_real
_atom_type_scat_dispersion_imag
_atom_type_scat_source
C C 0.0181 0.0091 'International Tables Vol C Tables 4.2.6.8 and 6.1.1.4'
H H 0.0000 0.0000 'International Tables Vol C Tables 4.2.6.8 and 6.1.1.4'
N N 0.0311 0.0180 'International Tables Vol C Tables 4.2.6.8 and 6.1.1.4'
O O 0.0492 0.0322 'International Tables Vol C Tables 4.2.6.8 and 6.1.1.4'
F F 0.0727 0.0534 'International Tables Vol C Tables 4.2.6.8 and 6.1.1.4'
S S 0.3331 0.5567 'International Tables Vol C Tables 4.2.6.8 and 6.1.1.4'
Cu Cu -1.9646 0.5888 'International Tables Vol C Tables 4.2.6.8 and 6.1.1.4'
Rh Rh 0.0927 3.6045 'International Tables Vol C Tables 4.2.6.8 and 6.1.1.4'
Na Na 0.1353 0.1239 'International Tables Vol C Tables 4.2.6.8 and 6.1.1.4'

loop_
_geom_angle_atom_site_label_1
_geom_angle_atom_site_label_2
_geom_angle_atom_site_label_3
_geom_angle
_geom_angle_site_symmetry_1
_geom_angle_site_symmetry_3
_geom_angle_publ_flag
N1 Rh1 N3 86.72(12) . . ?
N1 Rh1 O1 76.89(10) . . ?
N3 Rh1 O1 85.79(14) . . ?
N1 Rh1 C11 111.82(16) . . ?
N3 Rh1 C11 110.26(18) . . ?
O1 Rh1 C11 161.64(15) . . ?
N1 Rh1 C14 158.37(16) . . ?
N3 Rh1 C14 114.56(17) . . ?
O1 Rh1 C14 99.85(15) . . ?
C11 Rh1 C14 65.89(18) . . ?
N1 Rh1 C13 118.91(14) . . ?
N3 Rh1 C13 154.15(16) . . ?
O1 Rh1 C13 96.31(14) . . ?
C11 Rh1 C13 65.35(17) . . ?
C14 Rh1 C13 39.64(18) . . ?
N1 Rh1 C10 149.22(17) . . ?
N3 Rh1 C10 95.13(17) . . ?
O1 Rh1 C10 133.89(17) . . ?
C11 Rh1 C10 39.1(2) . . ?
C14 Rh1 C10 38.67(19) . . ?
C13 Rh1 C10 64.99(18) . . ?
N1 Rh1 C12 98.28(13) . . ?
N3 Rh1 C12 148.73(17) . . ?
O1 Rh1 C12 125.45(15) . . ?
C11 Rh1 C12 39.35(19) . . ?
C14 Rh1 C12 65.84(17) . . ?
C13 Rh1 C12 38.49(16) . . ?
C10 Rh1 C12 65.28(18) . . ?
O3 Cu1 O3 48.8(4) 26_556 . ?
O3 Cu1 N4 94.3(3) 26_556 . ?
O3 Cu1 N4 94.3(3) . . ?
O3 Cu1 O10 79.1(4) 26_556 26_556 ?
O3 Cu1 O10 90.1(4) . 26_556 ?
N4 Cu1 O10 166.5(2) . 26_556 ?
O3 Cu1 O10 90.1(4) 26_556 . ?
O3 Cu1 O10 79.1(4) . . ?
N4 Cu1 O10 166.5(2) . . ?
O10 Cu1 O10 26.8(5) 26_556 . ?
O3 Cu1 O2 163.1(2) 26_556 . ?
O3 Cu1 O2 115.4(2) . . ?
N4 Cu1 O2 92.83(19) . . ?
O10 Cu1 O2 96.8(3) 26_556 . ?
O10 Cu1 O2 79.7(3) . . ?
O3 Cu1 O2 115.4(2) 26_556 26_556 ?
O3 Cu1 O2 163.1(2) . 26_556 ?
N4 Cu1 O2 92.83(19) . 26_556 ?
O10 Cu1 O2 79.7(3) 26_556 26_556 ?
O10 Cu1 O2 96.8(3) . 26_556 ?
O2 Cu1 O2 79.57(15) . 26_556 ?
O3 Cu1 Na1 142.0(3) 26_556 . ?
O3 Cu1 Na1 142.0(3) . . ?
N4 Cu1 Na1 115.5(2) . . ?
O10 Cu1 Na1 66.6(3) 26_556 . ?
O10 Cu1 Na1 66.6(3) . . ?
O2 Cu1 Na1 44.47(9) . . ?
O2 Cu1 Na1 44.47(9) 26_556 . ?
O7 Na1 O7 23.3(5) 26_556 4_566 ?
O7 Na1 O7 91.2(6) 26_556 27_565 ?
O7 Na1 O7 86.5(6) 4_566 27_565 ?
O7 Na1 O7 86.5(6) 26_556 . ?
O7 Na1 O7 91.2(6) 4_566 . ?
O7 Na1 O7 23.3(5) 27_565 . ?
O7 Na1 O2 81.8(3) 26_556 4_566 ?
O7 Na1 O2 96.7(3) 4_566 4_566 ?
O7 Na1 O2 151.4(3) 27_565 4_566 ?
O7 Na1 O2 128.1(3) . 4_566 ?
O7 Na1 O2 96.7(3) 26_556 26_556 ?
O7 Na1 O2 81.8(3) 4_566 26_556 ?
O7 Na1 O2 128.1(3) 27_565 26_556 ?
O7 Na1 O2 151.4(3) . 26_556 ?
O2 Na1 O2 80.39(16) 4_566 26_556 ?
O7 Na1 O2 128.1(3) 26_556 27_565 ?
O7 Na1 O2 151.4(3) 4_566 27_565 ?
O7 Na1 O2 96.7(3) 27_565 27_565 ?
O7 Na1 O2 81.8(3) . 27_565 ?
O2 Na1 O2 67.38(15) 4_566 27_565 ?
O2 Na1 O2 116.6(2) 26_556 27_565 ?
O7 Na1 O2 151.4(3) 26_556 . ?
O7 Na1 O2 128.1(3) 4_566 . ?
O7 Na1 O2 81.8(3) 27_565 . ?
O7 Na1 O2 96.8(3) . . ?
O2 Na1 O2 116.6(2) 4_566 . ?
O2 Na1 O2 67.38(15) 26_556 . ?
O2 Na1 O2 80.39(16) 27_565 . ?
O7 Na1 Cu1 94.2(3) 26_556 27_565 ?
O7 Na1 Cu1 116.6(3) 4_566 27_565 ?
O7 Na1 Cu1 116.6(3) 27_565 27_565 ?
O7 Na1 Cu1 94.2(3) . 27_565 ?
O2 Na1 Cu1 37.39(6) 4_566 27_565 ?
O2 Na1 Cu1 113.79(14) 26_556 27_565 ?
O2 Na1 Cu1 37.39(6) 27_565 27_565 ?
O2 Na1 Cu1 113.79(14) . 27_565 ?
O7 Na1 Cu1 116.6(3) 26_556 . ?
O7 Na1 Cu1 94.2(3) 4_566 . ?
O7 Na1 Cu1 94.2(3) 27_565 . ?
O7 Na1 Cu1 116.6(3) . . ?
O2 Na1 Cu1 113.79(14) 4_566 . ?
O2 Na1 Cu1 37.39(6) 26_556 . ?
O2 Na1 Cu1 113.79(14) 27_565 . ?
O2 Na1 Cu1 37.38(6) . . ?
Cu1 Na1 Cu1 136.27(14) 27_565 . ?
N2 N1 C1 110.9(3) . . ?
N2 N1 Rh1 133.7(2) . . ?
C1 N1 Rh1 115.4(2) . . ?
N1 N2 N1 106.3(4) 27_565 . ?
C7 N3 C3 119.3(5) . . ?
C7 N3 Rh1 119.6(4) . . ?
C3 N3 Rh1 121.2(3) . . ?
C27 N4 C27 45.5(16) 26_556 . ?
C27 N4 C23 109.1(12) 26_556 . ?
C27 N4 C23 109.1(12) . . ?
C27 N4 Cu1 126.2(9) 26_556 . ?
C27 N4 Cu1 126.2(9) . . ?
C23 N4 Cu1 119.4(10) . . ?
O5 N5 O5 35.9(7) . 26_556 ?
O5 N5 O3 160.5(6) . 26_556 ?
O5 N5 O3 124.6(5) 26_556 26_556 ?
O5 N5 O3 124.6(5) . . ?
O5 N5 O3 160.5(6) 26_556 . ?
O3 N5 O3 74.8(8) 26_556 . ?
O5 N5 O4 120.7(6) . . ?
O5 N5 O4 84.8(5) 26_556 . ?
O3 N5 O4 39.9(4) 26_556 . ?
O3 N5 O4 114.7(7) . . ?
O5 N5 O4 84.8(5) . 26_556 ?
O5 N5 O4 120.7(6) 26_556 26_556 ?
O3 N5 O4 114.7(7) 26_556 26_556 ?
O3 N5 O4 39.9(4) . 26_556 ?
O4 N5 O4 154.4(9) . 26_556 ?
C2 O1 Rh1 117.0(2) . . ?
C2 O2 Cu1 119.5(2) . . ?
C2 O2 Na1 132.0(3) . . ?
Cu1 O2 Na1 98.15(11) . . ?
O4 O3 N5 70.7(7) 26_556 . ?
O4 O3 O3 123.2(7) 26_556 26_556 ?
N5 O3 O3 52.6(4) . 26_556 ?
O4 O3 Cu1 171.1(8) 26_556 . ?
N5 O3 Cu1 118.2(5) . . ?
O3 O3 Cu1 65.6(2) 26_556 . ?
O3 O4 N5 69.5(7) 26_556 . ?
O3 O4 O5 115.4(8) 26_556 26_556 ?
N5 O4 O5 46.0(4) . 26_556 ?
O5 O5 N5 72.1(4) 26_556 . ?
O5 O5 O4 121.2(4) 26_556 26_556 ?
N5 O5 O4 49.2(4) . 26_556 ?
O9 S2 O7 142.0(8) . . ?
O9 S2 O7 142.0(8) . 27_565 ?
O7 S2 O7 42.2(10) . 27_565 ?
O9 S2 O8 94.3(6) . . ?
O7 S2 O8 97.5(8) . . ?
O7 S2 O8 56.5(7) 27_565 . ?
O9 S2 O8 94.3(6) . 27_565 ?
O7 S2 O8 56.5(7) . 27_565 ?
O7 S2 O8 97.5(8) 27_565 27_565 ?
O8 S2 O8 143.5(11) . 27_565 ?
O9 S2 C21 102.4(10) . 27_565 ?
O7 S2 C21 102.3(10) . 27_565 ?
O7 S2 C21 113.0(10) 27_565 27_565 ?
O8 S2 C21 120.3(11) . 27_565 ?
O8 S2 C21 92.1(11) 27_565 27_565 ?
O9 S2 C21 102.4(10) . . ?
O7 S2 C21 113.0(10) . . ?
O7 S2 C21 102.3(10) 27_565 . ?
O8 S2 C21 92.1(11) . . ?
O8 S2 C21 120.3(12) 27_565 . ?
C21 S2 C21 29(2) 27_565 . ?
F1 S1 F1 96.5(10) 5 9 ?
F1 S1 F1 96.5(10) 5 . ?
F1 S1 F1 96.5(10) 9 . ?
F1 S1 O6 20.1(14) 5 5 ?
F1 S1 O6 111.2(14) 9 5 ?
F1 S1 O6 107.4(15) . 5 ?
F1 S1 O6 107.4(15) 5 9 ?
F1 S1 O6 20.1(14) 9 9 ?
F1 S1 O6 111.2(14) . 9 ?
O6 S1 O6 116.7(6) 5 9 ?
F1 S1 O6 111.2(14) 5 . ?
F1 S1 O6 107.4(15) 9 . ?
F1 S1 O6 20.1(14) . . ?
O6 S1 O6 116.7(6) 5 . ?
O6 S1 O6 116.7(6) 9 . ?
F1 S1 S1 120.5(8) 5 37 ?
F1 S1 S1 120.5(8) 9 37 ?
F1 S1 S1 120.5(8) . 37 ?
O6 S1 S1 100.5(9) 5 37 ?
O6 S1 S1 100.5(9) 9 37 ?
O6 S1 S1 100.5(9) . 37 ?
F1 S1 C20 120.5(8) 5 37 ?
F1 S1 C20 120.5(8) 9 37 ?
F1 S1 C20 120.5(8) . 37 ?
O6 S1 C20 100.5(9) 5 37 ?
O6 S1 C20 100.5(9) 9 37 ?
O6 S1 C20 100.5(9) . 37 ?
S1 S1 C20 0.0(4) 37 37 ?
N1 C1 C1 105.96(19) . 27_565 ?
N1 C1 C2 115.3(3) . . ?
C1 C1 C2 138.75(19) 27_565 . ?
O2 C2 O1 123.7(3) . . ?
O2 C2 C1 121.0(3) . . ?
O1 C2 C1 115.4(3) . . ?
N3 C3 C4 121.8(6) . . ?
C3 C4 C5 121.4(8) . . ?
C6 C5 C4 115.8(6) . . ?
C6 C5 C8 98.4(10) . . ?
C4 C5 C8 145.8(11) . . ?
C6 C5 C9 137.9(10) . 28 ?
C4 C5 C9 106.1(10) . 28 ?
C8 C5 C9 39.7(7) . 28 ?
C5 C6 C7 122.1(8) . . ?
N3 C7 C6 119.6(7) . . ?
C8 C8 C9 81.8(9) 28 28 ?
C8 C8 C9 49.7(7) 28 . ?
C9 C8 C9 32.1(10) 28 . ?
C8 C8 C5 157.2(8) 28 . ?
C9 C8 C5 75.4(11) 28 . ?
C9 C8 C5 107.5(11) . . ?
C9 C9 C8 98.2(9) 28 28 ?
C9 C9 C8 49.7(7) 28 . ?
C8 C9 C8 48.4(13) 28 . ?
C9 C9 C5 163.1(7) 28 28 ?
C8 C9 C5 64.9(10) 28 28 ?
C8 C9 C5 113.3(12) . 28 ?
C14 C10 C11 109.1(4) . . ?
C14 C10 C15 123.6(6) . . ?
C11 C10 C15 127.3(6) . . ?
C14 C10 Rh1 70.4(2) . . ?
C11 C10 Rh1 69.8(2) . . ?
C15 C10 Rh1 124.4(4) . . ?
C10 C11 C12 107.5(4) . . ?
C10 C11 C16 126.5(6) . . ?
C12 C11 C16 125.9(6) . . ?
C10 C11 Rh1 71.1(2) . . ?
C12 C11 Rh1 71.0(2) . . ?
C16 C11 Rh1 126.3(4) . . ?
C13 C12 C11 107.8(4) . . ?
C13 C12 C17 126.5(5) . . ?
C11 C12 C17 125.6(5) . . ?
C13 C12 Rh1 70.6(2) . . ?
C11 C12 Rh1 69.7(2) . . ?
C17 C12 Rh1 123.7(3) . . ?
C12 C13 C14 108.7(4) . . ?
C12 C13 C18 126.6(5) . . ?
C14 C13 C18 124.7(4) . . ?
C12 C13 Rh1 70.9(2) . . ?
C14 C13 Rh1 70.0(2) . . ?
C18 C13 Rh1 124.3(3) . . ?
C10 C14 C13 106.8(4) . . ?
C10 C14 C19 127.6(5) . . ?
C13 C14 C19 125.6(5) . . ?
C10 C14 Rh1 71.0(2) . . ?
C13 C14 Rh1 70.4(2) . . ?
C19 C14 Rh1 124.3(4) . . ?
C26 C25 C26 59(2) . 26_556 ?
C26 C25 C24 112.3(16) . . ?
C26 C25 C24 112.3(16) 26_556 . ?
C26 C25 C28 117.6(19) . . ?
C26 C25 C28 117.6(19) 26_556 . ?
C24 C25 C28 122(2) . . ?
C26 C25 C29 143.7(14) . 3_556 ?
C26 C25 C29 143.7(14) 26_556 3_556 ?
C24 C25 C29 86.4(19) . 3_556 ?
C28 C25 C29 35.6(11) . 3_556 ?
O10 C22 O10 44.1(9) . 26_556 ?
O7 O8 S2 50.0(6) 27_565 . ?
C27 C27 C26 95.7(13) 26_556 . ?
C27 C27 N4 67.2(8) 26_556 . ?
C26 C27 N4 129.3(19) . . ?
C27 C27 C26 48.7(9) 26_556 26_556 ?
C26 C27 C26 47.0(18) . 26_556 ?
N4 C27 C26 101.2(13) . 26_556 ?
N4 C23 C24 119.0(19) . . ?
C26 C26 C25 60.5(11) 26_556 . ?
C26 C26 C27 84.3(13) 26_556 . ?
C25 C26 C27 116(2) . . ?
C26 C26 C27 48.7(9) 26_556 26_556 ?
C25 C26 C27 92.2(16) . 26_556 ?
C27 C26 C27 35.7(14) . 26_556 ?
C25 C24 C23 120(2) . . ?
F3 C21 C21 111(4) 27_565 27_565 ?
F3 C21 F4 64(2) 27_565 . ?
C21 C21 F4 111.3(14) 27_565 . ?
F3 C21 F2 62(3) 27_565 . ?
C21 C21 F2 118.3(15) 27_565 . ?
F4 C21 F2 116.5(18) . . ?
F3 C21 F3 79(4) 27_565 . ?
C21 C21 F3 32.2(14) 27_565 . ?
F4 C21 F3 97.7(18) . . ?
F2 C21 F3 103.5(19) . . ?
F3 C21 S2 173(5) 27_565 . ?
C21 C21 S2 75.7(10) 27_565 . ?
F4 C21 S2 115.6(17) . . ?
F2 C21 S2 113.2(19) . . ?
F3 C21 S2 107.9(19) . . ?
F3 C21 F4 93(3) 27_565 27_565 ?
C21 C21 F4 42.4(10) 27_565 27_565 ?
F4 C21 F4 68.9(17) . 27_565 ?
F2 C21 F4 143(2) . 27_565 ?
F3 C21 F4 41.4(15) . 27_565 ?
S2 C21 F4 93.7(13) . 27_565 ?
F3 F2 C21 34.8(16) 27_565 . ?
F3 F4 C21 35.4(16) 27_565 . ?
F3 F4 C21 48.0(13) 27_565 27_565 ?
C21 F4 C21 26.4(17) . 27_565 ?
O10 O10 C22 68.0(4) 26_556 . ?
O10 O10 Cu1 76.6(2) 26_556 . ?
C22 O10 Cu1 138.0(9) . . ?
O7 O7 S2 68.9(5) 27_565 . ?
O7 O7 O8 139.7(7) 27_565 27_565 ?
S2 O7 O8 73.6(7) . 27_565 ?
O7 O7 Na1 78.3(3) 27_565 . ?
S2 O7 Na1 143.9(7) . . ?
O8 O7 Na1 130.8(9) 27_565 . ?
C21 F3 F2 83(3) 27_565 27_565 ?
C21 F3 F4 80(3) 27_565 27_565 ?
F2 F3 F4 140(4) 27_565 27_565 ?
C21 F3 C21 37(4) 27_565 . ?
F2 F3 C21 97(2) 27_565 . ?
F4 F3 C21 91(2) 27_565 . ?
C21 F3 F3 69(4) 27_565 27_565 ?
F2 F3 F3 107(2) 27_565 27_565 ?
F4 F3 F3 100(2) 27_565 27_565 ?
C21 F3 F3 32.2(14) . 27_565 ?
C29 C28 C28 83(3) 3_556 3_556 ?
C29 C28 C29 36(4) 3_556 . ?
C28 C28 C29 47.1(18) 3_556 . ?
C29 C28 C25 91(3) 3_556 . ?
C28 C28 C25 174.1(15) 3_556 . ?
C29 C28 C25 127(3) . . ?
C29 C29 C28 97(3) 3_556 3_556 ?
C29 C29 C28 47.1(18) 3_556 . ?
C28 C29 C28 50(3) 3_556 . ?
C29 C29 C25 150.2(13) 3_556 3_556 ?
C28 C29 C25 53(3) 3_556 3_556 ?
C28 C29 C25 103(2) . 3_556 ?

loop_
_geom_bond_atom_site_label_1
_geom_bond_atom_site_label_2
_geom_bond_distance
_geom_bond_site_symmetry_2
_geom_bond_publ_flag
Rh1 N1 2.075(3) . ?
Rh1 N3 2.089(4) . ?
Rh1 O1 2.121(3) . ?
Rh1 C11 2.127(4) . ?
Rh1 C14 2.136(4) . ?
Rh1 C13 2.141(4) . ?
Rh1 C10 2.144(4) . ?
Rh1 C12 2.145(4) . ?
Cu1 O3 1.862(7) 26_556 ?
Cu1 O3 1.862(7) . ?
Cu1 N4 1.969(8) . ?
Cu1 O10 2.104(11) 26_556 ?
Cu1 O10 2.104(11) . ?
Cu1 O2 2.120(3) . ?
Cu1 O2 2.120(3) 26_556 ?
Cu1 Na1 3.4570(19) . ?
Na1 O7 2.364(11) 26_556 ?
Na1 O7 2.364(11) 4_566 ?
Na1 O7 2.364(11) 27_565 ?
Na1 O7 2.364(11) . ?
Na1 O2 2.446(4) 4_566 ?
Na1 O2 2.446(4) 26_556 ?
Na1 O2 2.446(4) 27_565 ?
Na1 O2 2.446(4) . ?
Na1 Cu1 3.4569(19) 27_565 ?
N1 N2 1.321(4) . ?
N1 C1 1.355(4) . ?
N2 N1 1.321(4) 27_565 ?
N3 C7 1.347(7) . ?
N3 C3 1.360(7) . ?
N4 C27 1.357(18) 26_556 ?
N4 C27 1.357(18) . ?
N4 C23 1.38(2) . ?
N5 O5 1.211(8) . ?
N5 O5 1.211(8) 26_556 ?
N5 O3 1.265(8) 26_556 ?
N5 O3 1.265(8) . ?
N5 O4 1.274(7) . ?
N5 O4 1.274(7) 26_556 ?
O1 C2 1.272(5) . ?
O2 C2 1.244(5) . ?
O3 O4 0.865(9) 26_556 ?
O3 O3 1.537(14) 26_556 ?
O4 O3 0.865(9) 26_556 ?
O4 O5 1.677(10) 26_556 ?
O5 O5 0.746(15) 26_556 ?
O5 O4 1.677(10) 26_556 ?
O6 S1 1.42(2) . ?
S2 O9 1.273(10) . ?
S2 O7 1.328(10) . ?
S2 O7 1.328(10) 27_565 ?
S2 O8 1.663(14) . ?
S2 O8 1.664(14) 27_565 ?
S2 C21 1.782(17) 27_565 ?
S2 C21 1.782(17) . ?
S1 F1 1.386(18) 5 ?
S1 F1 1.386(18) 9 ?
S1 F1 1.386(18) . ?
S1 O6 1.42(2) 5 ?
S1 O6 1.42(2) 9 ?
S1 S1 1.630(9) 37 ?
S1 C20 1.630(9) 37 ?
C1 C1 1.368(7) 27_565 ?
C1 C2 1.484(5) . ?
C3 C4 1.376(7) . ?
C4 C5 1.391(13) . ?
C5 C6 1.386(15) . ?
C5 C8 1.470(14) . ?
C5 C9 1.571(13) 28 ?
C6 C7 1.414(10) . ?
C8 C8 1.02(2) 28 ?
C8 C9 1.038(18) 28 ?
C8 C9 1.346(16) . ?
C9 C9 0.723(19) 28 ?
C9 C8 1.038(18) 28 ?
C9 C5 1.571(13) 28 ?
C10 C14 1.417(7) . ?
C10 C11 1.429(8) . ?
C10 C15 1.510(8) . ?
C11 C12 1.438(7) . ?
C11 C16 1.478(7) . ?
C12 C13 1.413(6) . ?
C12 C17 1.501(7) . ?
C13 C14 1.450(7) . ?
C13 C18 1.492(7) . ?
C14 C19 1.469(7) . ?
C25 C26 1.34(3) . ?
C25 C26 1.34(3) 26_556 ?
C25 C24 1.40(3) . ?
C25 C28 1.44(3) . ?
C25 C29 1.79(4) 3_556 ?
C22 O10 1.300(14) . ?
C22 O10 1.300(14) 26_556 ?
O8 O7 1.446(18) 27_565 ?
C27 C27 1.05(4) 26_556 ?
C27 C26 1.35(3) . ?
C27 C26 1.79(3) 26_556 ?
C23 C24 1.43(3) . ?
C26 C26 1.32(5) 26_556 ?
C26 C27 1.79(3) 26_556 ?
C21 F3 0.78(3) 27_565 ?
C21 C21 0.88(6) 27_565 ?
C21 F4 1.331(18) . ?
C21 F2 1.358(18) . ?
C21 F3 1.369(18) . ?
C21 F4 1.84(4) 27_565 ?
F2 F3 1.21(3) 27_565 ?
F4 F3 1.22(3) 27_565 ?
F4 C21 1.84(4) 27_565 ?
O10 O10 0.976(17) 26_556 ?
O7 O7 0.96(2) 27_565 ?
O7 O8 1.446(18) 27_565 ?
F3 C21 0.78(3) 27_565 ?
F3 F2 1.21(3) 27_565 ?
F3 F4 1.22(3) 27_565 ?
F3 F3 1.44(5) 27_565 ?
C28 C29 1.05(3) 3_556 ?
C28 C28 1.09(6) 3_556 ?
C28 C29 1.416(19) . ?
C29 C29 0.83(8) 3_556 ?
C29 C28 1.05(3) 3_556 ?
C29 C25 1.79(4) 3_556 ?

loop_
_geom_torsion_atom_site_label_1
_geom_torsion_atom_site_label_2
_geom_torsion_atom_site_label_3
_geom_torsion_atom_site_label_4
_geom_torsion
_geom_torsion_site_symmetry_1
_geom_torsion_site_symmetry_2
_geom_torsion_site_symmetry_3
_geom_torsion_site_symmetry_4
_geom_torsion_publ_flag
C1 N1 N2 N1 -0.1(5) . . . 27_565 ?
Rh1 N1 N2 N1 178.91(9) . . . 27_565 ?
O5 N5 O3 O4 3.8(12) . . . 26_556 ?
O5 N5 O3 O4 6(3) 26_556 . . 26_556 ?
O3 N5 O3 O4 -177.8(7) 26_556 . . 26_556 ?
O4 N5 O3 O4 -176.3(13) . . . 26_556 ?
O5 N5 O3 O3 -178.3(11) . . . 26_556 ?
O5 N5 O3 O3 -176(3) 26_556 . . 26_556 ?
O4 N5 O3 O3 1.5(5) . . . 26_556 ?
O4 N5 O3 O3 177.8(7) 26_556 . . 26_556 ?
O5 N5 O3 Cu1 -176.7(7) . . . . ?
O5 N5 O3 Cu1 -174(2) 26_556 . . . ?
O3 N5 O3 Cu1 1.6(9) 26_556 . . . ?
O4 N5 O3 Cu1 3.1(10) . . . . ?
O4 N5 O3 Cu1 179.4(12) 26_556 . . . ?
O3 Cu1 O3 N5 -1.4(8) 26_556 . . . ?
N4 Cu1 O3 N5 -93.3(7) . . . . ?
O10 Cu1 O3 N5 73.9(7) 26_556 . . . ?
O10 Cu1 O3 N5 98.5(7) . . . . ?
O2 Cu1 O3 N5 171.5(6) . . . . ?
O2 Cu1 O3 N5 21.2(15) 26_556 . . . ?
Na1 Cu1 O3 N5 124.0(6) . . . . ?
N4 Cu1 O3 O3 -91.93(15) . . . 26_556 ?
O10 Cu1 O3 O3 75.3(3) 26_556 . . 26_556 ?
O10 Cu1 O3 O3 99.9(3) . . . 26_556 ?
O2 Cu1 O3 O3 172.9(3) . . . 26_556 ?
O2 Cu1 O3 O3 22.6(8) 26_556 . . 26_556 ?
Na1 Cu1 O3 O3 125.4(4) . . . 26_556 ?
O5 N5 O4 O3 177.6(10) . . . 26_556 ?
O5 N5 O4 O3 176.8(10) 26_556 . . 26_556 ?
O3 N5 O4 O3 -2.3(8) . . . 26_556 ?
O4 N5 O4 O3 -8(3) 26_556 . . 26_556 ?
O5 N5 O4 O5 0.7(4) . . . 26_556 ?
O3 N5 O4 O5 -176.8(10) 26_556 . . 26_556 ?
O3 N5 O4 O5 -179.1(10) . . . 26_556 ?
O4 N5 O4 O5 175(2) 26_556 . . 26_556 ?
O3 N5 O5 O5 3(2) 26_556 . . 26_556 ?
O3 N5 O5 O5 178.6(9) . . . 26_556 ?
O4 N5 O5 O5 -1.2(6) . . . 26_556 ?
O4 N5 O5 O5 -178.9(6) 26_556 . . 26_556 ?
O5 N5 O5 O4 178.9(6) 26_556 . . 26_556 ?
O3 N5 O5 O4 -178(100) 26_556 . . 26_556 ?
O3 N5 O5 O4 -2.5(8) . . . 26_556 ?
O4 N5 O5 O4 177.7(12) . . . 26_556 ?
N2 N1 C1 C1 0.1(3) . . . 27_565 ?
Rh1 N1 C1 C1 -179.15(11) . . . 27_565 ?
N2 N1 C1 C2 179.9(3) . . . . ?
Rh1 N1 C1 C2 0.6(4) . . . . ?
Cu1 O2 C2 O1 1.0(6) . . . . ?
Na1 O2 C2 O1 137.8(3) . . . . ?
Cu1 O2 C2 C1 -178.8(3) . . . . ?
Na1 O2 C2 C1 -41.9(6) . . . . ?
Rh1 O1 C2 O2 -176.7(3) . . . . ?
Rh1 O1 C2 C1 3.1(4) . . . . ?
N1 C1 C2 O2 177.3(4) . . . . ?
C1 C1 C2 O2 -3.0(6) 27_565 . . . ?
N1 C1 C2 O1 -2.5(5) . . . . ?
C1 C1 C2 O1 177.2(2) 27_565 . . . ?
C7 N3 C3 C4 -1.3(8) . . . . ?
Rh1 N3 C3 C4 177.6(4) . . . . ?
N3 C3 C4 C5 2.0(10) . . . . ?
C3 C4 C5 C6 -2.1(11) . . . . ?
C3 C4 C5 C8 -178.7(15) . . . . ?
C3 C4 C5 C9 -177.6(7) . . . 28 ?
C4 C5 C6 C7 1.8(13) . . . . ?
C8 C5 C6 C7 179.8(9) . . . . ?
C9 C5 C6 C7 175.3(10) 28 . . . ?
C3 N3 C7 C6 0.9(8) . . . . ?
Rh1 N3 C7 C6 -178.0(5) . . . . ?
C5 C6 C7 N3 -1.2(12) . . . . ?
C6 C5 C8 C8 -175.0(16) . . . 28 ?
C4 C5 C8 C8 2(3) . . . 28 ?
C9 C5 C8 C8 0.2(14) 28 . . 28 ?
C6 C5 C8 C9 -175.2(13) . . . 28 ?
C4 C5 C8 C9 2(2) . . . 28 ?
C6 C5 C8 C9 -175.2(12) . . . . ?
C4 C5 C8 C9 2(2) . . . . ?
C9 C5 C8 C9 0.0(3) 28 . . . ?
C8 C8 C9 C9 179.999(9) 28 . . 28 ?
C5 C8 C9 C9 -0.1(5) . . . 28 ?
C9 C8 C9 C8 180.001(8) 28 . . 28 ?
C5 C8 C9 C8 179.9(5) . . . 28 ?
C8 C8 C9 C5 -0.1(5) 28 . . 28 ?
C9 C8 C9 C5 179.9(5) 28 . . 28 ?
C5 C8 C9 C5 179.8(11) . . . 28 ?
C14 C10 C11 C12 2.4(5) . . . . ?
C15 C10 C11 C12 -179.5(5) . . . . ?
Rh1 C10 C11 C12 62.0(3) . . . . ?
C14 C10 C11 C16 178.7(5) . . . . ?
C15 C10 C11 C16 -3.2(8) . . . . ?
Rh1 C10 C11 C16 -121.7(5) . . . . ?
C14 C10 C11 Rh1 -59.6(3) . . . . ?
C15 C10 C11 Rh1 118.5(5) . . . . ?
C10 C11 C12 C13 -1.5(5) . . . . ?
C16 C11 C12 C13 -177.8(4) . . . . ?
Rh1 C11 C12 C13 60.6(3) . . . . ?
C10 C11 C12 C17 -179.6(4) . . . . ?
C16 C11 C12 C17 4.0(7) . . . . ?
Rh1 C11 C12 C17 -117.5(4) . . . . ?
C10 C11 C12 Rh1 -62.1(3) . . . . ?
C16 C11 C12 Rh1 121.6(5) . . . . ?
C11 C12 C13 C14 0.1(4) . . . . ?
C17 C12 C13 C14 178.2(4) . . . . ?
Rh1 C12 C13 C14 60.0(3) . . . . ?
C11 C12 C13 C18 -179.1(4) . . . . ?
C17 C12 C13 C18 -1.0(7) . . . . ?
Rh1 C12 C13 C18 -119.1(5) . . . . ?
C11 C12 C13 Rh1 -60.0(3) . . . . ?
C17 C12 C13 Rh1 118.1(4) . . . . ?
C11 C10 C14 C13 -2.3(5) . . . . ?
C15 C10 C14 C13 179.4(4) . . . . ?
Rh1 C10 C14 C13 -61.6(3) . . . . ?
C11 C10 C14 C19 178.3(5) . . . . ?
C15 C10 C14 C19 0.1(8) . . . . ?
Rh1 C10 C14 C19 119.1(5) . . . . ?
C11 C10 C14 Rh1 59.3(3) . . . . ?
C15 C10 C14 Rh1 -119.0(5) . . . . ?
C12 C13 C14 C10 1.4(5) . . . . ?
C18 C13 C14 C10 -179.5(4) . . . . ?
Rh1 C13 C14 C10 62.0(3) . . . . ?
C12 C13 C14 C19 -179.3(4) . . . . ?
C18 C13 C14 C19 -0.1(7) . . . . ?
Rh1 C13 C14 C19 -118.7(5) . . . . ?
C12 C13 C14 Rh1 -60.6(3) . . . . ?
C18 C13 C14 Rh1 118.6(4) . . . . ?
O9 S2 O8 O7 -154.0(10) . . . 27_565 ?
O7 S2 O8 O7 -10.1(5) . . . 27_565 ?
O8 S2 O8 O7 -51(2) 27_565 . . 27_565 ?
C21 S2 O8 O7 98.9(12) 27_565 . . 27_565 ?
C21 S2 O8 O7 103.4(10) . . . 27_565 ?
C23 N4 C27 C27 -98.4(7) . . . 26_556 ?
Cu1 N4 C27 C27 107.9(8) . . . 26_556 ?
C27 N4 C27 C26 78(2) 26_556 . . . ?
C23 N4 C27 C26 -20(2) . . . . ?
Cu1 N4 C27 C26 -174.0(17) . . . . ?
C27 N4 C27 C26 35.6(14) 26_556 . . 26_556 ?
C23 N4 C27 C26 -62.8(13) . . . 26_556 ?
Cu1 N4 C27 C26 143.5(10) . . . 26_556 ?
C27 N4 C23 C24 -24.2(9) 26_556 . . . ?
C27 N4 C23 C24 24.2(9) . . . . ?
Cu1 N4 C23 C24 180.0 . . . . ?
C24 C25 C26 C26 103.4(13) . . . 26_556 ?
C28 C25 C26 C26 -107.2(17) . . . 26_556 ?
C29 C25 C26 C26 -140(3) 3_556 . . 26_556 ?
C26 C25 C26 C27 -67(2) 26_556 . . . ?
C24 C25 C26 C27 37(2) . . . . ?
C28 C25 C26 C27 -173.8(16) . . . . ?
C29 C25 C26 C27 153(3) 3_556 . . . ?
C26 C25 C26 C27 -38.6(13) 26_556 . . 26_556 ?
C24 C25 C26 C27 64.7(14) . . . 26_556 ?
C28 C25 C26 C27 -145.9(13) . . . 26_556 ?
C29 C25 C26 C27 -179(3) 3_556 . . 26_556 ?
C27 C27 C26 C26 -0.004(4) 26_556 . . 26_556 ?
N4 C27 C26 C26 -65.1(18) . . . 26_556 ?
C27 C27 C26 C25 53.4(18) 26_556 . . . ?
N4 C27 C26 C25 -12(3) . . . . ?
C26 C27 C26 C25 53.4(18) 26_556 . . . ?
N4 C27 C26 C27 -65.1(18) . . . 26_556 ?
C26 C27 C26 C27 0.004(7) 26_556 . . 26_556 ?
C26 C25 C24 C23 -32.1(13) . . . . ?
C26 C25 C24 C23 32.1(13) 26_556 . . . ?
C28 C25 C24 C23 180.0 . . . . ?
C29 C25 C24 C23 180.0 3_556 . . . ?
N4 C23 C24 C25 0.0 . . . . ?
O9 S2 C21 C21 93.2(4) . . . 27_565 ?
O7 S2 C21 C21 -72.8(7) . . . 27_565 ?
O7 S2 C21 C21 -115.8(6) 27_565 . . 27_565 ?
O8 S2 C21 C21 -171.9(6) . . . 27_565 ?
O8 S2 C21 C21 -9.4(7) 27_565 . . 27_565 ?
O9 S2 C21 F4 -159.7(18) . . . . ?
O7 S2 C21 F4 34(2) . . . . ?
O7 S2 C21 F4 -9(2) 27_565 . . . ?
O8 S2 C21 F4 -65(2) . . . . ?
O8 S2 C21 F4 98(2) 27_565 . . . ?
C21 S2 C21 F4 107(2) 27_565 . . . ?
O9 S2 C21 F2 -22(2) . . . . ?
O7 S2 C21 F2 172.2(17) . . . . ?
O7 S2 C21 F2 129.2(19) 27_565 . . . ?
O8 S2 C21 F2 73(2) . . . . ?
O8 S2 C21 F2 -124.4(19) 27_565 . . . ?
C21 S2 C21 F2 -115.0(19) 27_565 . . . ?
O9 S2 C21 F3 92.1(17) . . . . ?
O7 S2 C21 F3 -73.9(19) . . . . ?
O7 S2 C21 F3 -116.9(17) 27_565 . . . ?
O8 S2 C21 F3 -173.0(18) . . . . ?
O8 S2 C21 F3 -10(2) 27_565 . . . ?
C21 S2 C21 F3 -1.1(18) 27_565 . . . ?
O9 S2 C21 F4 131.9(9) . . . 27_565 ?
O7 S2 C21 F4 -34.2(15) . . . 27_565 ?
O7 S2 C21 F4 -77.2(13) 27_565 . . 27_565 ?
O8 S2 C21 F4 -133.3(12) . . . 27_565 ?
O8 S2 C21 F4 29.3(15) 27_565 . . 27_565 ?
C21 S2 C21 F4 38.7(12) 27_565 . . 27_565 ?
C21 C21 F2 F3 100(4) 27_565 . . 27_565 ?
F4 C21 F2 F3 -36(3) . . . 27_565 ?
F3 C21 F2 F3 70(4) . . . 27_565 ?
S2 C21 F2 F3 -174(5) . . . 27_565 ?
F4 C21 F2 F3 53(4) 27_565 . . 27_565 ?
C21 C21 F4 F3 -104(4) 27_565 . . 27_565 ?
F2 C21 F4 F3 36(3) . . . 27_565 ?
F3 C21 F4 F3 -74(4) . . . 27_565 ?
S2 C21 F4 F3 172(5) . . . 27_565 ?
F4 C21 F4 F3 -104(4) 27_565 . . 27_565 ?
F3 C21 F4 C21 104(4) 27_565 . . 27_565 ?
F2 C21 F4 C21 140(2) . . . 27_565 ?
F3 C21 F4 C21 30.3(15) . . . 27_565 ?
S2 C21 F4 C21 -83.9(16) . . . 27_565 ?
F4 C21 F4 C21 0.001(14) 27_565 . . 27_565 ?
O10 C22 O10 Cu1 -34.6(17) 26_556 . . . ?
O9 S2 O7 O7 119.6(10) . . . 27_565 ?
O8 S2 O7 O7 12.6(6) . . . 27_565 ?
O8 S2 O7 O7 164.9(7) 27_565 . . 27_565 ?
C21 S2 O7 O7 -110.8(10) 27_565 . . 27_565 ?
C21 S2 O7 O7 -82.9(11) . . . 27_565 ?
O9 S2 O7 O8 -45.3(13) . . . 27_565 ?
O7 S2 O7 O8 -164.9(7) 27_565 . . 27_565 ?
O8 S2 O7 O8 -152.3(12) . . . 27_565 ?
C21 S2 O7 O8 84.3(12) 27_565 . . 27_565 ?
C21 S2 O7 O8 112.2(13) . . . 27_565 ?
O9 S2 O7 Na1 93.4(15) . . . . ?
O7 S2 O7 Na1 -26.2(14) 27_565 . . . ?
O8 S2 O7 Na1 -13.6(14) . . . . ?
O8 S2 O7 Na1 138.7(16) 27_565 . . . ?
C21 S2 O7 Na1 -136.9(15) 27_565 . . . ?
C21 S2 O7 Na1 -109.1(16) . . . . ?
F3 C21 F3 C21 179.998(8) 27_565 . . 27_565 ?
F4 C21 F3 C21 -118(2) . . . 27_565 ?
F2 C21 F3 C21 122(2) . . . 27_565 ?
S2 C21 F3 C21 2(3) . . . 27_565 ?
F4 C21 F3 C21 -73(3) 27_565 . . 27_565 ?
F3 C21 F3 F2 112(3) 27_565 . . 27_565 ?
C21 C21 F3 F2 -68(3) 27_565 . . 27_565 ?
F4 C21 F3 F2 174(2) . . . 27_565 ?
F2 C21 F3 F2 54(3) . . . 27_565 ?
S2 C21 F3 F2 -66(3) . . . 27_565 ?
F4 C21 F3 F2 -141(4) 27_565 . . 27_565 ?
F3 C21 F3 F4 -107(3) 27_565 . . 27_565 ?
C21 C21 F3 F4 73(3) 27_565 . . 27_565 ?
F4 C21 F3 F4 -45(2) . . . 27_565 ?
F2 C21 F3 F4 -165(2) . . . 27_565 ?
S2 C21 F3 F4 75(3) . . . 27_565 ?
C21 C21 F3 F3 180.002(8) 27_565 . . 27_565 ?
F4 C21 F3 F3 62(2) . . . 27_565 ?
F2 C21 F3 F3 -58(2) . . . 27_565 ?
S2 C21 F3 F3 -178(3) . . . 27_565 ?
F4 C21 F3 F3 107(3) 27_565 . . 27_565 ?
C26 C25 C28 C29 -146.2(15) . . . 3_556 ?
C26 C25 C28 C29 146.2(15) 26_556 . . 3_556 ?
C24 C25 C28 C29 0.0 . . . 3_556 ?
C26 C25 C28 C29 -146.2(15) . . . . ?
C26 C25 C28 C29 146.2(15) 26_556 . . . ?
C24 C25 C28 C29 0.0 . . . . ?
C29 C25 C28 C29 0.0 3_556 . . . ?
C28 C28 C29 C29 180.0 3_556 . . 3_556 ?
C25 C28 C29 C29 0.0 . . . 3_556 ?
C29 C28 C29 C28 180.0 3_556 . . 3_556 ?
C25 C28 C29 C28 180.0 . . . 3_556 ?
C29 C28 C29 C25 180.0 3_556 . . 3_556 ?
C28 C28 C29 C25 0.0 3_556 . . 3_556 ?
C25 C28 C29 C25 180.0 . . . 3_556 ?

loop_
_platon_squeeze_void_nr
_platon_squeeze_void_average_x
_platon_squeeze_void_average_y
_platon_squeeze_void_average_z
_platon_squeeze_void_volume
_platon_squeeze_void_count_electrons
1 0.000 0.000 0.000 161.0 83.8
2 0.500 0.000 0.000 304.4 72.9
3 0.461 -0.022 0.252 8066.7 2081.3
4 0.500 0.000 0.500 304.6 72.4
5 0.000 0.000 0.500 304.6 74.6
6 0.125 0.125 0.125 7.9 0.4
7 0.875 0.125 0.125 7.9 0.6
8 0.125 0.125 0.875 7.9 0.6
9 0.875 0.125 0.875 7.9 0.9
10 0.000 0.500 0.000 304.6 72.4
11 0.500 0.500 0.000 304.6 74.6
12 0.375 0.375 0.375 7.9 1.9
13 0.625 0.375 0.375 7.9 1.7
14 0.375 0.375 0.625 7.9 1.6
15 0.625 0.375 0.625 7.9 1.4
16 0.500 0.500 0.500 161.0 83.8
17 0.000 0.500 0.500 304.4 72.9
18 0.375 0.625 0.375 7.9 0.9
19 0.625 0.625 0.375 7.9 0.6
20 0.375 0.625 0.625 7.9 0.6
21 0.625 0.625 0.625 7.9 0.4
22 0.125 0.875 0.125 7.9 1.4
23 0.875 0.875 0.125 7.9 1.6
24 0.125 0.875 0.875 7.9 1.7
25 0.875 0.875 0.875 7.9 1.9
